data_2226200
loop_
_publ_author_name
'Ge, Jia-Zhen'
'Zhao, Min-Min'

_publ_section_title
;
 4-Methylanilinium tetrafluoroborate 18-crown-6 clathrate
;
_journal_coeditor_code JH2160
_journal_issue 6
_journal_name_full 'Acta Crystallographica Section E'
_journal_page_first o1478
_journal_paper_doi 10.1107/S1600536810019033
_journal_volume 66
_journal_year 2010
_chemical_formula_iupac 'C7 H10 N +, B F4 -, C12 H24 O6'
_chemical_formula_moiety 'C7 H10 N +, B F4 -, C12 H24 O6'
_chemical_formula_sum 'C19 H34 B F4 N O6'
_chemical_formula_weight 459.28
_chemical_name_common
;
4-Methylanilinium tetrafluoroborate 18-crown-6
;
_chemical_name_systematic
;
4-Methylanilinium tetrafluoroborate--1,4,7,10,13,16-hexaoxacyclooctadecane (1/1)
;
_space_group_IT_number 62
_symmetry_cell_setting orthorhombic
_symmetry_space_group_name_Hall '-P 2ac 2n'
_symmetry_space_group_name_H-M 'P n m a'
_atom_sites_solution_hydrogens geom
_atom_sites_solution_primary direct
_atom_sites_solution_secondary difmap
_audit_creation_method SHELXL-97
_cell_angle_alpha 90.00
_cell_angle_beta 90.00
_cell_angle_gamma 90.00
_cell_formula_units_Z 4
_cell_length_a 15.439(3)
_cell_length_b 11.616(2)
_cell_length_c 13.071(3)
_cell_measurement_reflns_used 2816
_cell_measurement_temperature 293(2)
_cell_measurement_theta_max 27.48
_cell_measurement_theta_min 3.06
_cell_volume 2344.1(8)
_computing_cell_refinement '<i>CrystalClear</i> (Rigaku, 2005)'
_computing_data_collection '<i>CrystalClear</i> (Rigaku, 2005)'
_computing_data_reduction '<i>CrystalClear</i> (Rigaku, 2005)'
_computing_molecular_graphics '<i>SHELXTL</i> (Sheldrick, 2008)'
_computing_publication_material '<i>PRPKAPPA</i> (Ferguson, 1999)'
_computing_structure_refinement '<i>SHELXL97</i> (Sheldrick, 2008)'
_computing_structure_solution '<i>SHELXS97</i> (Sheldrick, 2008)'
_diffrn_ambient_temperature 293(2)
_diffrn_detector_area_resol_mean 13.6612
_diffrn_measured_fraction_theta_full 0.999
_diffrn_measured_fraction_theta_max 0.999
_diffrn_measurement_device_type 'Rigaku SCXmini diffractometer'
_diffrn_measurement_method '\w scans'
_diffrn_radiation_monochromator graphite
_diffrn_radiation_source 'fine-focus sealed tube'
_diffrn_radiation_type MoK\a
_diffrn_radiation_wavelength 0.71073
_diffrn_reflns_av_R_equivalents 0.0856
_diffrn_reflns_av_sigmaI/netI 0.0491
_diffrn_reflns_limit_h_max 20
_diffrn_reflns_limit_h_min -20
_diffrn_reflns_limit_k_max 15
_diffrn_reflns_limit_k_min -15
_diffrn_reflns_limit_l_max 16
_diffrn_reflns_limit_l_min -16
_diffrn_reflns_number 23254
_diffrn_reflns_theta_full 27.48
_diffrn_reflns_theta_max 27.48
_diffrn_reflns_theta_min 3.06
_diffrn_standards_number 0
_exptl_absorpt_coefficient_mu 0.114
_exptl_absorpt_correction_T_max 0.977
_exptl_absorpt_correction_T_min 0.977
_exptl_absorpt_correction_type multi-scan
_exptl_absorpt_process_details '(<i>CrystalClear</i>; Rigaku, 2005)'
_exptl_crystal_colour 'pale yellow'
_exptl_crystal_density_diffrn 1.301
_exptl_crystal_density_method 'not measured'
_exptl_crystal_description Block
_exptl_crystal_F_000 976
_exptl_crystal_size_max 0.2000
_exptl_crystal_size_mid 0.2000
_exptl_crystal_size_min 0.2000
_refine_diff_density_max 0.296
_refine_diff_density_min -0.233
_refine_ls_extinction_method none
_refine_ls_goodness_of_fit_ref 1.022
_refine_ls_hydrogen_treatment constr
_refine_ls_matrix_type full
_refine_ls_number_parameters 154
_refine_ls_number_reflns 2816
_refine_ls_number_restraints 0
_refine_ls_restrained_S_all 1.022
_refine_ls_R_factor_all 0.1295
_refine_ls_R_factor_gt 0.0667
_refine_ls_shift/su_max 0.000
_refine_ls_shift/su_mean 0.000
_refine_ls_structure_factor_coef Fsqd
_refine_ls_weighting_details 'calc w=1/[\s^2^(Fo^2^)+(0.0947P)^2^+0.7660P] where P=(Fo^2^+2Fc^2^)/3'
_refine_ls_weighting_scheme calc
_refine_ls_wR_factor_gt 0.1747
_refine_ls_wR_factor_ref 0.2088
_reflns_number_gt 1541
_reflns_number_total 2816
_reflns_threshold_expression I>2sigma(I)
_cod_data_source_file jh2160.cif
_cod_data_source_block I
_cod_original_cell_volume 2344.2(8)
_cod_database_code 2226200
_cod_database_fobs_code 2226200

loop_
_symmetry_equiv_pos_as_xyz
'x, y, z'
'-x+1/2, -y, z+1/2'
'-x, y+1/2, -z'
'x+1/2, -y+1/2, -z+1/2'
'-x, -y, -z'
'x-1/2, y, -z-1/2'
'x, -y-1/2, z'
'-x-1/2, y-1/2, z-1/2'

loop_
_atom_site_type_symbol
_atom_site_label
_atom_site_fract_x
_atom_site_fract_y
_atom_site_fract_z
_atom_site_U_iso_or_equiv
_atom_site_adp_type
_atom_site_calc_flag
_atom_site_refinement_flags
_atom_site_occupancy
_atom_site_disorder_assembly
_atom_site_disorder_group
O O1 0.45735(17) 0.2500 0.85026(19) 0.0531(7) Uani d S 1 . .
O O2 0.39198(12) 0.03619(16) 0.78258(14) 0.0548(5) Uani d . 1 . .
O O3 0.30174(13) 0.04501(16) 0.59530(15) 0.0607(6) Uani d . 1 . .
O O4 0.21893(18) 0.2500 0.5296(2) 0.0630(8) Uani d S 1 . .
C C5 0.4704(2) 0.0478(3) 0.8399(2) 0.0615(8) Uani d . 1 . .
H H5A 0.5189 0.0592 0.7937 0.074 Uiso calc R 1 . .
H H5B 0.4809 -0.0217 0.8792 0.074 Uiso calc R 1 . .
C C3 0.3162(2) -0.0608(2) 0.6496(2) 0.0640(8) Uani d . 1 . .
H H3A 0.3188 -0.1245 0.6017 0.077 Uiso calc R 1 . .
H H3B 0.2689 -0.0747 0.6968 0.077 Uiso calc R 1 . .
C C4 0.3988(2) -0.0519(3) 0.7065(2) 0.0617(8) Uani d . 1 . .
H H4A 0.4118 -0.1250 0.7390 0.074 Uiso calc R 1 . .
H H4B 0.4455 -0.0337 0.6596 0.074 Uiso calc R 1 . .
C C2 0.2237(2) 0.0450(3) 0.5374(3) 0.0719(9) Uani d . 1 . .
H H2A 0.1742 0.0476 0.5831 0.086 Uiso calc R 1 . .
H H2B 0.2199 -0.0249 0.4971 0.086 Uiso calc R 1 . .
C C6 0.4625(2) 0.1481(2) 0.9098(2) 0.0587(8) Uani d . 1 . .
H H6A 0.4109 0.1403 0.9516 0.070 Uiso calc R 1 . .
H H6B 0.5124 0.1517 0.9548 0.070 Uiso calc R 1 . .
C C1 0.2230(2) 0.1471(3) 0.4689(2) 0.0770(10) Uani d . 1 . .
H H1A 0.2750 0.1478 0.4273 0.092 Uiso calc R 1 . .
H H1B 0.1732 0.1435 0.4236 0.092 Uiso calc R 1 . .
N N1 0.29810(18) 0.2500 0.7297(2) 0.0432(7) Uani d S 1 . .
H H1C 0.3138 0.3222 0.7167 0.065 Uiso calc PR 0.50 . .
H H1D 0.2860 0.2142 0.6712 0.065 Uiso calc PR 0.50 . .
H H1E 0.3412 0.2136 0.7613 0.065 Uiso calc PR 0.50 . .
C C7 0.2212(2) 0.2500 0.7954(2) 0.0406(8) Uani d S 1 . .
C C8 0.18519(19) 0.1469(3) 0.8255(2) 0.0566(7) Uani d . 1 . .
H H8A 0.2099 0.0775 0.8054 0.068 Uiso calc R 1 . .
C C10 0.0727(2) 0.2500 0.9169(3) 0.0562(11) Uani d S 1 . .
C C9 0.11146(19) 0.1480(3) 0.8863(2) 0.0624(8) Uani d . 1 . .
H H9A 0.0874 0.0784 0.9071 0.075 Uiso calc R 1 . .
C C11 -0.0088(3) 0.2500 0.9817(4) 0.0863(15) Uani d S 1 . .
H H11A -0.0260 0.3279 0.9954 0.129 Uiso calc PR 0.50 . .
H H11B 0.0023 0.2110 1.0450 0.129 Uiso calc PR 0.50 . .
H H11C -0.0544 0.2111 0.9455 0.129 Uiso calc PR 0.50 . .
B B1 0.3985(3) 0.2500 0.2064(4) 0.0572(12) Uani d S 1 . .
F F3 0.48142(17) 0.2500 0.1644(2) 0.0831(8) Uani d S 1 . .
F F1 0.38646(15) 0.1522(2) 0.2638(2) 0.1101(8) Uani d . 1 . .
F F2 0.3400(2) 0.2500 0.1254(2) 0.0999(10) Uani d S 1 . .

loop_
_atom_site_aniso_label
_atom_site_aniso_U_11
_atom_site_aniso_U_22
_atom_site_aniso_U_33
_atom_site_aniso_U_12
_atom_site_aniso_U_13
_atom_site_aniso_U_23
O1 0.0597(17) 0.0518(15) 0.0479(15) 0.000 -0.0094(12) 0.000
O2 0.0579(12) 0.0441(10) 0.0624(12) 0.0055(8) 0.0011(9) -0.0021(9)
O3 0.0587(12) 0.0543(12) 0.0692(13) -0.0104(9) -0.0082(10) -0.0084(10)
O4 0.0669(19) 0.080(2) 0.0418(15) 0.000 -0.0083(13) 0.000
C5 0.0575(18) 0.0592(18) 0.0677(19) 0.0124(14) -0.0051(15) 0.0141(15)
C3 0.074(2) 0.0441(16) 0.074(2) -0.0127(14) 0.0129(16) -0.0112(14)
C4 0.071(2) 0.0456(16) 0.0688(19) 0.0061(14) 0.0090(16) -0.0020(14)
C2 0.061(2) 0.080(2) 0.074(2) -0.0116(16) -0.0106(17) -0.0257(19)
C6 0.0621(18) 0.0637(19) 0.0503(15) 0.0038(14) -0.0086(13) 0.0117(15)
C1 0.070(2) 0.109(3) 0.0524(17) -0.0058(19) -0.0146(15) -0.020(2)
N1 0.0446(17) 0.0441(16) 0.0411(16) 0.000 -0.0027(13) 0.000
C7 0.0379(19) 0.047(2) 0.0374(18) 0.000 -0.0074(15) 0.000
C8 0.0599(18) 0.0526(17) 0.0574(17) -0.0035(13) 0.0064(14) -0.0007(13)
C10 0.040(2) 0.086(3) 0.042(2) 0.000 -0.0028(17) 0.000
C9 0.0597(19) 0.068(2) 0.0599(17) -0.0157(15) 0.0048(14) 0.0030(15)
C11 0.067(3) 0.122(4) 0.070(3) 0.000 0.009(3) 0.000
B1 0.049(3) 0.047(3) 0.076(3) 0.000 -0.010(2) 0.000
F3 0.0672(17) 0.0736(18) 0.109(2) 0.000 0.0040(15) 0.000
F1 0.1019(17) 0.0984(17) 0.1301(18) -0.0018(13) 0.0172(14) 0.0433(15)
F2 0.081(2) 0.114(2) 0.105(2) 0.000 -0.0178(17) 0.000

loop_
_atom_type_symbol
_atom_type_description
_atom_type_scat_dispersion_real
_atom_type_scat_dispersion_imag
_atom_type_scat_source
C C 0.0033 0.0016 'International Tables Vol C Tables 4.2.6.8 and 6.1.1.4'
H H 0.0000 0.0000 'International Tables Vol C Tables 4.2.6.8 and 6.1.1.4'
B B 0.0013 0.0007 'International Tables Vol C Tables 4.2.6.8 and 6.1.1.4'
N N 0.0061 0.0033 'International Tables Vol C Tables 4.2.6.8 and 6.1.1.4'
O O 0.0106 0.0060 'International Tables Vol C Tables 4.2.6.8 and 6.1.1.4'
F F 0.0171 0.0103 'International Tables Vol C Tables 4.2.6.8 and 6.1.1.4'

loop_
_geom_angle_atom_site_label_1
_geom_angle_atom_site_label_2
_geom_angle_atom_site_label_3
_geom_angle_site_symmetry_1
_geom_angle_site_symmetry_3
_geom_angle
_geom_angle_publ_flag
C6 O1 C6 7_565 . 113.0(3) ?
C5 O2 C4 . . 111.7(2) ?
C2 O3 C3 . . 113.2(2) ?
C1 O4 C1 . 7_565 112.7(3) ?
O2 C5 C6 . . 109.0(2) ?
O2 C5 H5A . . 109.9 ?
C6 C5 H5A . . 109.9 ?
O2 C5 H5B . . 109.9 ?
C6 C5 H5B . . 109.9 ?
H5A C5 H5B . . 108.3 ?
O3 C3 C4 . . 108.8(2) ?
O3 C3 H3A . . 109.9 ?
C4 C3 H3A . . 109.9 ?
O3 C3 H3B . . 109.9 ?
C4 C3 H3B . . 109.9 ?
H3A C3 H3B . . 108.3 ?
O2 C4 C3 . . 109.6(2) ?
O2 C4 H4A . . 109.7 ?
C3 C4 H4A . . 109.7 ?
O2 C4 H4B . . 109.7 ?
C3 C4 H4B . . 109.7 ?
H4A C4 H4B . . 108.2 ?
O3 C2 C1 . . 109.0(3) ?
O3 C2 H2A . . 109.9 ?
C1 C2 H2A . . 109.9 ?
O3 C2 H2B . . 109.9 ?
C1 C2 H2B . . 109.9 ?
H2A C2 H2B . . 108.3 ?
O1 C6 C5 . . 108.7(2) ?
O1 C6 H6A . . 109.9 ?
C5 C6 H6A . . 109.9 ?
O1 C6 H6B . . 109.9 ?
C5 C6 H6B . . 109.9 ?
H6A C6 H6B . . 108.3 ?
O4 C1 C2 . . 109.4(2) ?
O4 C1 H1A . . 109.8 ?
C2 C1 H1A . . 109.8 ?
O4 C1 H1B . . 109.8 ?
C2 C1 H1B . . 109.8 ?
H1A C1 H1B . . 108.2 ?
C7 N1 H1C . . 109.5 ?
C7 N1 H1D . . 109.5 ?
H1C N1 H1D . . 109.5 ?
C7 N1 H1E . . 109.5 ?
H1C N1 H1E . . 109.5 ?
H1D N1 H1E . . 109.5 ?
C8 C7 C8 . 7_565 120.7(3) ?
C8 C7 N1 . . 119.65(17) ?
C8 C7 N1 7_565 . 119.65(17) ?
C7 C8 C9 . . 119.1(3) ?
C7 C8 H8A . . 120.4 ?
C9 C8 H8A . . 120.4 ?
C9 C10 C9 7_565 . 117.4(4) ?
C9 C10 C11 7_565 . 121.28(18) ?
C9 C10 C11 . . 121.28(18) ?
C10 C9 C8 . . 121.8(3) ?
C10 C9 H9A . . 119.1 ?
C8 C9 H9A . . 119.1 ?
C10 C11 H11A . . 109.5 ?
C10 C11 H11B . . 109.5 ?
H11A C11 H11B . . 109.5 ?
C10 C11 H11C . . 109.5 ?
H11A C11 H11C . . 109.5 ?
H11B C11 H11C . . 109.5 ?
F1 B1 F1 . 7_565 111.6(4) ?
F1 B1 F3 . . 109.9(2) ?
F1 B1 F3 7_565 . 109.9(2) ?
F1 B1 F2 . . 109.1(3) ?
F1 B1 F2 7_565 . 109.1(3) ?
F3 B1 F2 . . 107.3(4) ?

loop_
_geom_bond_atom_site_label_1
_geom_bond_atom_site_label_2
_geom_bond_site_symmetry_2
_geom_bond_distance
_geom_bond_publ_flag
O1 C6 7_565 1.419(3) ?
O1 C6 . 1.419(3) ?
O2 C5 . 1.431(3) ?
O2 C4 . 1.431(3) ?
O3 C2 . 1.423(3) ?
O3 C3 . 1.436(4) ?
O4 C1 . 1.436(4) ?
O4 C1 7_565 1.436(4) ?
C5 C6 . 1.486(4) ?
C5 H5A . 0.9700 ?
C5 H5B . 0.9700 ?
C3 C4 . 1.480(4) ?
C3 H3A . 0.9700 ?
C3 H3B . 0.9700 ?
C4 H4A . 0.9700 ?
C4 H4B . 0.9700 ?
C2 C1 . 1.487(5) ?
C2 H2A . 0.9700 ?
C2 H2B . 0.9700 ?
C6 H6A . 0.9700 ?
C6 H6B . 0.9700 ?
C1 H1A . 0.9700 ?
C1 H1B . 0.9700 ?
N1 C7 . 1.465(4) ?
N1 H1C . 0.8900 ?
N1 H1D . 0.8900 ?
N1 H1E . 0.8900 ?
C7 C8 . 1.378(3) ?
C7 C8 7_565 1.378(3) ?
C8 C9 . 1.388(4) ?
C8 H8A . 0.9300 ?
C10 C9 7_565 1.386(4) ?
C10 C9 . 1.386(4) ?
C10 C11 . 1.517(6) ?
C9 H9A . 0.9300 ?
C11 H11A . 0.9600 ?
C11 H11B . 0.9600 ?
C11 H11C . 0.9600 ?
B1 F1 . 1.374(4) ?
B1 F1 7_565 1.374(4) ?
B1 F3 . 1.392(5) ?
B1 F2 . 1.393(5) ?

loop_
_geom_hbond_atom_site_label_D
_geom_hbond_atom_site_label_H
_geom_hbond_atom_site_label_A
_geom_hbond_site_symmetry_A
_geom_hbond_distance_DH
_geom_hbond_distance_HA
_geom_hbond_distance_DA
_geom_hbond_angle_DHA
N1 H1C O2 7_565 0.89 2.21 2.958(2) 140.7
N1 H1C O3 7_565 0.89 2.22 2.960(2) 140.3
N1 H1D O4 . 0.89 2.16 2.887(4) 138.2
N1 H1D O3 . 0.89 2.22 2.960(2) 141.0
N1 H1E O1 . 0.89 2.18 2.920(4) 140.4
N1 H1E O2 . 0.89 2.22 2.958(2) 139.7
